data_4512057
loop_
_publ_author_name
'Kim, Junghwa'
'Lee, Dong-Hwan'
'Kalutharage, Nishantha'
'Yi, Chae S.'

_publ_section_title
;
 Selective Catalytic Synthesis of Unsymmetrical Ethers from the
 Dehydrative Etherification of Two Different Alcohols
;
_journal_issue 11
_journal_name_full 'ACS Catalysis'
_journal_page_first 3881
_journal_paper_doi 10.1021/cs5012537
_journal_volume 4
_journal_year 2014
_chemical_absolute_configuration ad
_chemical_formula_moiety 'C16 H22 O6'
_chemical_formula_sum 'C16 H22 O6'
_chemical_formula_weight 310.34
_chemical_name_systematic
;
 ? 
;
_space_group_crystal_system monoclinic
_space_group_IT_number 4
_space_group_name_Hall 'P 2yb'
_space_group_name_H-M_alt 'P 1 21 1'
_symmetry_space_group_name_Hall 'P 2yb'
_symmetry_space_group_name_H-M 'P 1 21 1'
_atom_sites_solution_hydrogens geom
_atom_sites_solution_primary direct
_atom_sites_solution_secondary difmap
_audit_creation_date 2013-04-12
_audit_creation_method
;
  Olex2 1.2
  (compiled Mar 21 2013 11:16:32, GUI svn.r4446)
;
_cell_angle_alpha 90.00
_cell_angle_beta 95.6537(13)
_cell_angle_gamma 90.00
_cell_formula_units_Z 2
_cell_length_a 9.64383(15)
_cell_length_b 5.51183(7)
_cell_length_c 14.44803(18)
_cell_measurement_reflns_used 6861
_cell_measurement_temperature 100.00(10)
_cell_measurement_theta_max 70.7940
_cell_measurement_theta_min 5.7660
_cell_volume 764.251(18)
_computing_cell_refinement
;
CrysAlisPro, Agilent Technologies,
Version 1.171.36.28 (release 01-02-2013 CrysAlis171 .NET)
(compiled Feb  1 2013,16:14:44)
;
_computing_data_collection
;
CrysAlisPro, Agilent Technologies,
Version 1.171.36.28 (release 01-02-2013 CrysAlis171 .NET)
(compiled Feb  1 2013,16:14:44)
;
_computing_data_reduction
;
CrysAlisPro, Agilent Technologies,
Version 1.171.36.28 (release 01-02-2013 CrysAlis171 .NET)
(compiled Feb  1 2013,16:14:44)
;
_computing_molecular_graphics
;
O. V. Dolomanov, L. J. Bourhis, R. J. Gildea, J. A. K. Howard and H. Puschmann,
OLEX2: a complete structure solution, refinement and analysis program.
J. Appl. Cryst. (2009). 42, 339-341.
;
_computing_publication_material
;
O. V. Dolomanov, L. J. Bourhis, R. J. Gildea, J. A. K. Howard and H. Puschmann,
OLEX2: a complete structure solution, refinement and analysis program.
J. Appl. Cryst. (2009). 42, 339-341.
;
_computing_structure_refinement
;
XL, G.M. Sheldrick, Acta Cryst.
(2008). A64, 112-122
;
_computing_structure_solution
;
XS, G.M. Sheldrick, Acta Cryst.
(2008). A64, 112-122
;
_diffrn_ambient_temperature 100.00(10)
_diffrn_detector_area_resol_mean 16.1500
_diffrn_measured_fraction_theta_full 0.9896
_diffrn_measured_fraction_theta_max 0.9896
_diffrn_measurement_details
;
  1 omega   35.00   61.00   1.0000    1.0000
omega____ theta____ kappa____ phi______ frames
    -        0.0000   57.0000  -90.0000 26

  2 omega   -4.00   23.00   1.0000    1.0000
omega____ theta____ kappa____ phi______ frames
    -        0.0000   57.0000  -90.0000 27

  3 omega  -59.00  -23.00   1.0000    1.0000
omega____ theta____ kappa____ phi______ frames
    -       -3.5000  125.0000  150.0000 36

  4 omega  -75.00  -39.00   1.0000    1.0000
omega____ theta____ kappa____ phi______ frames
    -       -3.5000  178.0000  -60.0000 36

  5 omega  -80.00  -55.00   1.0000    1.0000
omega____ theta____ kappa____ phi______ frames
    -       -3.5000  178.0000 -180.0000 25

  6 omega   69.00  111.00   1.0000    1.0000
omega____ theta____ kappa____ phi______ frames
    -       54.0000 -125.0000    0.0000 42

  7 omega   75.00  122.00   1.0000    1.0000
omega____ theta____ kappa____ phi______ frames
    -       54.0000   57.0000  -60.0000 47

  8 omega   23.00   48.00   1.0000    1.0000
omega____ theta____ kappa____ phi______ frames
    -       54.0000   78.0000  121.8848 25

  9 omega   35.00   68.00   1.0000    1.0000
omega____ theta____ kappa____ phi______ frames
    -       54.0000   57.0000  -60.0000 33

 10 omega   27.00   63.00   1.0000    1.0000
omega____ theta____ kappa____ phi______ frames
    -       54.0000 -125.0000    0.0000 36

 11 omega   47.00  103.00   1.0000    1.0000
omega____ theta____ kappa____ phi______ frames
    -      108.0000  -50.0000  120.0000 56

 12 omega   54.00  146.00   1.0000    1.0000
omega____ theta____ kappa____ phi______ frames
    -      108.0000  -91.0000  120.0000 92

 13 omega   36.00   68.00   1.0000    1.0000
omega____ theta____ kappa____ phi______ frames
    -      108.0000  -37.0000   90.0000 32

 14 omega   39.00   88.00   1.0000    1.0000
omega____ theta____ kappa____ phi______ frames
    -      108.0000  -25.0000  -60.0000 49

 15 omega  114.00  152.00   1.0000    1.0000
omega____ theta____ kappa____ phi______ frames
    -      108.0000   50.0000  -60.0000 38

 16 omega   36.00   78.00   1.0000    1.0000
omega____ theta____ kappa____ phi______ frames
    -      108.0000  -37.0000  -90.0000 42

 17 omega   80.00  176.00   1.0000    1.0000
omega____ theta____ kappa____ phi______ frames
    -      108.0000   77.0000 -120.0000 96

 18 omega  113.00  166.00   1.0000    1.0000
omega____ theta____ kappa____ phi______ frames
    -      108.0000   50.0000 -150.0000 53

 19 omega   50.00   94.00   1.0000    1.0000
omega____ theta____ kappa____ phi______ frames
    -      108.0000 -111.0000  -60.0000 44

 20 omega  -70.00   30.00   1.0000    1.0000
omega____ theta____ kappa____ phi______ frames
    -        0.0000  -77.0000  150.0000 100

 21 omega  -15.00   75.00   1.0000    1.0000
omega____ theta____ kappa____ phi______ frames
    -       54.0000  -57.0000  -90.0000 90

 22 omega   28.00  126.00   1.0000    1.0000
omega____ theta____ kappa____ phi______ frames
    -       54.0000   37.0000  -90.0000 98

 23 omega  -15.00   75.00   1.0000    1.0000
omega____ theta____ kappa____ phi______ frames
    -       54.0000  -57.0000  120.0000 90

 24 omega   24.00  124.00   1.0000    1.0000
omega____ theta____ kappa____ phi______ frames
    -       54.0000   77.0000   30.0000 100

 25 omega   23.00   49.00   1.0000    1.0000
omega____ theta____ kappa____ phi______ frames
    -       54.0000   78.0000 -164.5092 26

 26 omega   36.00  178.00   1.0000    1.0000
omega____ theta____ kappa____ phi______ frames
    -      108.0000   12.0000   90.0000 142

 27 omega   78.00  178.00   1.0000    1.0000
omega____ theta____ kappa____ phi______ frames
    -      108.0000   77.0000   90.0000 100

 28 omega   78.00  178.00   1.0000    1.0000
omega____ theta____ kappa____ phi______ frames
    -      108.0000   77.0000 -150.0000 100

 29 omega   74.00  178.00   1.0000    1.0000
omega____ theta____ kappa____ phi______ frames
    -      108.0000   25.0000  -30.0000 104

 30 omega   38.00  104.00   1.0000    1.0000
omega____ theta____ kappa____ phi______ frames
    -      108.0000  -50.0000 -150.0000 66

 31 omega   74.00  178.00   1.0000    1.0000
omega____ theta____ kappa____ phi______ frames
    -      108.0000   25.0000 -180.0000 104

 32 omega   36.00   92.00   1.0000    1.0000
omega____ theta____ kappa____ phi______ frames
    -      108.0000  -37.0000  150.0000 56

 33 omega   36.00  116.00   1.0000    1.0000
omega____ theta____ kappa____ phi______ frames
    -      108.0000 -111.0000    0.0000 80

 34 omega   36.00  116.00   1.0000    1.0000
omega____ theta____ kappa____ phi______ frames
    -      108.0000 -111.0000   60.0000 80

 35 omega  -44.00   73.00   1.0000    1.0000
omega____ theta____ kappa____ phi______ frames
    -        0.0000   19.0000  150.0000 117

 36 omega  -80.00  -34.00   1.0000    1.0000
omega____ theta____ kappa____ phi______ frames
    -       -3.5000  178.0000 -150.0000 46

 37 omega  -25.00   65.00   1.0000    1.0000
omega____ theta____ kappa____ phi______ frames
    -       -3.5000   57.0000  150.0000 90

 38 omega   33.00  123.00   1.0000    1.0000
omega____ theta____ kappa____ phi______ frames
    -       54.0000   57.0000 -150.0000 90

 39 omega   28.00  126.00   1.0000    1.0000
omega____ theta____ kappa____ phi______ frames
    -       54.0000   37.0000  150.0000 98
;
_diffrn_measurement_device_type 'SuperNova, Dual, Cu at zero, Eos'
_diffrn_measurement_method '\w scans'
_diffrn_orient_matrix_UB_11 0.0214184000
_diffrn_orient_matrix_UB_12 -0.2761683000
_diffrn_orient_matrix_UB_13 -0.0064325000
_diffrn_orient_matrix_UB_21 0.0296262000
_diffrn_orient_matrix_UB_22 -0.0133186000
_diffrn_orient_matrix_UB_23 0.1066203000
_diffrn_orient_matrix_UB_31 -0.1563615000
_diffrn_orient_matrix_UB_32 -0.0403129000
_diffrn_orient_matrix_UB_33 0.0084705000
_diffrn_radiation_monochromator mirror
_diffrn_radiation_type 'Cu K\a'
_diffrn_radiation_wavelength 1.5418
_diffrn_reflns_av_R_equivalents 0.0200
_diffrn_reflns_av_unetI/netI 0.0177
_diffrn_reflns_limit_h_max 9
_diffrn_reflns_limit_h_min -11
_diffrn_reflns_limit_k_max 6
_diffrn_reflns_limit_k_min -6
_diffrn_reflns_limit_l_max 17
_diffrn_reflns_limit_l_min -17
_diffrn_reflns_number 8093
_diffrn_reflns_theta_full 70.76
_diffrn_reflns_theta_max 70.76
_diffrn_reflns_theta_min 3.07
_diffrn_source 'SuperNova (Cu) X-ray Source'
_exptl_absorpt_coefficient_mu 0.858
_exptl_absorpt_correction_T_max 1.00000
_exptl_absorpt_correction_T_min 0.76299
_exptl_absorpt_correction_type multi-scan
_exptl_absorpt_process_details
;
CrysAlisPro, Agilent Technologies,
Version 1.171.36.28 (release 01-02-2013 CrysAlis171 .NET)
(compiled Feb  1 2013,16:14:44)
Empirical absorption correction using spherical harmonics,
 implemented in SCALE3 ABSPACK scaling algorithm.
;
_exptl_crystal_colour colourless
_exptl_crystal_colour_primary colourless
_exptl_crystal_density_diffrn 1.349
_exptl_crystal_density_method 'not measured'
_exptl_crystal_description block
_exptl_crystal_F_000 332
_exptl_crystal_size_max 0.35
_exptl_crystal_size_mid 0.22
_exptl_crystal_size_min 0.12
_refine_diff_density_max 0.213
_refine_diff_density_min -0.192
_refine_diff_density_rms 0.047
_refine_ls_abs_structure_details 'Flack H D (1983), Acta Cryst. A39, 876-881'
_refine_ls_abs_structure_Flack 0.08(12)
_refine_ls_extinction_method none
_refine_ls_goodness_of_fit_ref 1.065
_refine_ls_hydrogen_treatment mixed
_refine_ls_matrix_type full
_refine_ls_number_parameters 206
_refine_ls_number_reflns 2853
_refine_ls_number_restraints 1
_refine_ls_restrained_S_all 1.065
_refine_ls_R_factor_all 0.0274
_refine_ls_R_factor_gt 0.0271
_refine_ls_shift/su_max 0.000
_refine_ls_shift/su_mean 0.000
_refine_ls_structure_factor_coef Fsqd
_refine_ls_weighting_details 'calc w=1/[\s^2^(Fo^2^)+(0.0441P)^2^+0.1261P] where P=(Fo^2^+2Fc^2^)/3'
_refine_ls_weighting_scheme calc
_refine_ls_wR_factor_gt 0.0703
_refine_ls_wR_factor_ref 0.0705
_reflns_number_gt 2835
_reflns_number_total 2853
_reflns_threshold_expression >2sigma(I)
_cod_data_source_file cs5012537_si_002.cif
_cod_data_source_block yi2l
_cod_depositor_comments 'Adding full bibliography for 4512057--4512058.cif.'
_cod_database_code 4512057
_chemical_oxdiff_formula 'C16 H22 O6'
_reflns_odcompleteness_completeness 98.96
_reflns_odcompleteness_iscentric 1
_reflns_odcompleteness_theta 66.97
_olex2_refinement_description
;
1. Fixed Uiso
 At 1.2 times of:
  All C(H) groups, All C(H,H) groups
 At 1.5 times of:
  All C(H,H,H) groups
2.a Ternary CH refined with riding coordinates:
 C1(H1), C2(H2A), C3(H3), C4(H4)
2.b Secondary CH2 refined with riding coordinates:
 C5(H5A,H5B), C9(H9A,H9B)
2.c Aromatic/amide H refined with riding coordinates:
 C11(H11), C12(H12), C14(H14), C15(H15)
2.d Idealised Me refined as rotating group:
 C7(H7A,H7B,H7C), C8(H8A,H8B,H8C), C16(H16A,H16B,H16C)
;

loop_
_space_group_symop_id
_space_group_symop_operation_xyz
1 'x, y, z'
2 '-x, y+1/2, -z'

loop_
_atom_site_label
_atom_site_type_symbol
_atom_site_fract_x
_atom_site_fract_y
_atom_site_fract_z
_atom_site_U_iso_or_equiv
_atom_site_adp_type
_atom_site_occupancy
_atom_site_symmetry_multiplicity
_atom_site_calc_flag
_atom_site_refinement_flags
O1 O 0.07905(9) 0.26138(16) 0.21069(6) 0.01595(19) Uani 1 1 d .
O2 O 0.05624(10) 0.76647(18) 0.24883(6) 0.0186(2) Uani 1 1 d .
H2 H 0.065(2) 0.907(5) 0.2396(14) 0.042(6) Uiso 1 1 d .
O3 O 0.28186(9) 0.50325(16) 0.08754(6) 0.01575(19) Uani 1 1 d .
O4 O 0.12603(9) 0.19425(17) 0.05707(6) 0.0182(2) Uani 1 1 d .
O5 O 0.20039(9) 0.15836(17) 0.40270(6) 0.0185(2) Uani 1 1 d .
O6 O 0.46455(9) 0.8043(2) 0.73755(6) 0.0239(2) Uani 1 1 d .
C1 C 0.18619(13) 0.3993(2) 0.26657(8) 0.0148(2) Uani 1 1 d .
H1 H 0.2798 0.3273 0.2596 0.018 Uiso 1 1 calc R
C2 C 0.17697(13) 0.6497(2) 0.22241(8) 0.0150(2) Uani 1 1 d .
H2A H 0.2634 0.7477 0.2380 0.018 Uiso 1 1 calc R
C3 C 0.15412(12) 0.5853(2) 0.11933(8) 0.0138(2) Uani 1 1 d .
H3 H 0.1085 0.7181 0.0802 0.017 Uiso 1 1 calc R
C4 C 0.06678(13) 0.3531(2) 0.11820(8) 0.0137(2) Uani 1 1 d .
H4 H -0.0328 0.3875 0.0961 0.016 Uiso 1 1 calc R
C5 C 0.15816(14) 0.3908(2) 0.36728(9) 0.0174(3) Uani 1 1 d .
H5A H 0.2113 0.5199 0.4028 0.021 Uiso 1 1 calc R
H5B H 0.0577 0.4162 0.3729 0.021 Uiso 1 1 calc R
C6 C 0.25219(12) 0.2984(2) 0.02857(8) 0.0149(2) Uani 1 1 d .
C7 C 0.36906(14) 0.1167(2) 0.04572(9) 0.0200(3) Uani 1 1 d .
H7A H 0.4528 0.1797 0.0208 0.030 Uiso 1 1 calc R
H7B H 0.3416 -0.0366 0.0148 0.030 Uiso 1 1 calc R
H7C H 0.3886 0.0890 0.1127 0.030 Uiso 1 1 calc R
C8 C 0.22494(14) 0.3784(3) -0.07226(8) 0.0196(3) Uani 1 1 d .
H8A H 0.1502 0.4995 -0.0779 0.029 Uiso 1 1 calc R
H8B H 0.1971 0.2378 -0.1113 0.029 Uiso 1 1 calc R
H8C H 0.3100 0.4494 -0.0926 0.029 Uiso 1 1 calc R
C9 C 0.17238(14) 0.1227(3) 0.49734(8) 0.0223(3) Uani 1 1 d .
H9A H 0.2003 -0.0441 0.5166 0.027 Uiso 1 1 calc R
H9B H 0.0708 0.1377 0.5013 0.027 Uiso 1 1 calc R
C10 C 0.24772(13) 0.3011(3) 0.56423(8) 0.0190(3) Uani 1 1 d .
C11 C 0.17501(14) 0.4492(3) 0.61972(9) 0.0201(3) Uani 1 1 d .
H11 H 0.0766 0.4340 0.6171 0.024 Uiso 1 1 calc R
C12 C 0.24237(13) 0.6204(3) 0.67957(8) 0.0195(3) Uani 1 1 d .
H12 H 0.1907 0.7205 0.7172 0.023 Uiso 1 1 calc R
C13 C 0.38624(13) 0.6416(3) 0.68305(8) 0.0182(3) Uani 1 1 d .
C14 C 0.46168(13) 0.4904(3) 0.62886(9) 0.0200(3) Uani 1 1 d .
H14 H 0.5603 0.5032 0.6324 0.024 Uiso 1 1 calc R
C15 C 0.39299(14) 0.3223(3) 0.57008(8) 0.0205(3) Uani 1 1 d .
H15 H 0.4448 0.2200 0.5333 0.025 Uiso 1 1 calc R
C16 C 0.39151(15) 0.9744(3) 0.78887(9) 0.0231(3) Uani 1 1 d .
H16A H 0.3293 1.0717 0.7459 0.035 Uiso 1 1 calc R
H16B H 0.4585 1.0812 0.8243 0.035 Uiso 1 1 calc R
H16C H 0.3365 0.8873 0.8318 0.035 Uiso 1 1 calc R

loop_
_atom_site_aniso_label
_atom_site_aniso_U_11
_atom_site_aniso_U_22
_atom_site_aniso_U_33
_atom_site_aniso_U_23
_atom_site_aniso_U_13
_atom_site_aniso_U_12
O1 0.0223(4) 0.0126(4) 0.0126(4) 0.0012(3) 0.0001(3) -0.0034(4)
O2 0.0246(5) 0.0107(5) 0.0213(4) -0.0010(4) 0.0071(3) 0.0026(4)
O3 0.0161(4) 0.0149(4) 0.0167(4) -0.0026(3) 0.0036(3) -0.0021(3)
O4 0.0212(4) 0.0159(4) 0.0183(4) -0.0053(3) 0.0067(3) -0.0040(3)
O5 0.0254(5) 0.0169(5) 0.0127(4) 0.0026(4) -0.0009(3) -0.0002(4)
O6 0.0193(4) 0.0308(5) 0.0210(4) -0.0097(4) -0.0005(3) 0.0008(4)
C1 0.0168(6) 0.0136(6) 0.0137(6) -0.0017(4) -0.0004(4) -0.0006(5)
C2 0.0174(6) 0.0133(6) 0.0144(5) -0.0018(5) 0.0023(4) -0.0022(5)
C3 0.0155(5) 0.0119(6) 0.0143(5) 0.0002(4) 0.0026(4) -0.0002(5)
C4 0.0167(5) 0.0126(6) 0.0117(5) -0.0009(5) 0.0005(4) 0.0002(5)
C5 0.0223(6) 0.0158(6) 0.0140(5) -0.0004(5) 0.0011(5) 0.0008(5)
C6 0.0171(6) 0.0129(6) 0.0147(5) -0.0017(5) 0.0022(4) -0.0020(5)
C7 0.0228(6) 0.0172(6) 0.0200(6) 0.0004(5) 0.0013(5) 0.0024(5)
C8 0.0240(6) 0.0194(6) 0.0152(6) 0.0009(5) 0.0016(5) 0.0023(5)
C9 0.0278(7) 0.0246(7) 0.0139(6) 0.0038(5) -0.0012(5) -0.0096(6)
C10 0.0221(6) 0.0232(7) 0.0110(5) 0.0051(5) -0.0016(4) -0.0042(6)
C11 0.0155(6) 0.0296(7) 0.0146(6) 0.0071(5) -0.0010(5) -0.0028(5)
C12 0.0186(6) 0.0262(7) 0.0140(5) 0.0025(5) 0.0023(5) 0.0032(5)
C13 0.0187(6) 0.0226(7) 0.0126(5) 0.0007(5) -0.0015(4) -0.0001(5)
C14 0.0155(6) 0.0281(7) 0.0164(6) -0.0006(5) 0.0013(5) 0.0001(5)
C15 0.0221(6) 0.0248(7) 0.0147(5) -0.0014(5) 0.0027(5) -0.0003(5)
C16 0.0258(7) 0.0260(7) 0.0175(6) -0.0033(5) 0.0019(5) 0.0031(6)

loop_
_atom_type_symbol
_atom_type_description
_atom_type_scat_dispersion_real
_atom_type_scat_dispersion_imag
_atom_type_scat_source
C C 0.0181 0.0091 'International Tables Vol C Tables 4.2.6.8 and 6.1.1.4'
H H 0.0000 0.0000 'International Tables Vol C Tables 4.2.6.8 and 6.1.1.4'
O O 0.0492 0.0322 'International Tables Vol C Tables 4.2.6.8 and 6.1.1.4'

loop_
_geom_angle_atom_site_label_1
_geom_angle_atom_site_label_2
_geom_angle_atom_site_label_3
_geom_angle
C4 O1 C1 108.85(9)
C2 O2 H2 107.2(16)
C6 O3 C3 108.28(9)
C4 O4 C6 109.79(9)
C5 O5 C9 113.09(10)
C13 O6 C16 117.20(10)
O1 C1 H1 109.5
O1 C1 C2 103.39(9)
O1 C1 C5 109.47(10)
C2 C1 H1 109.5
C5 C1 H1 109.5
C5 C1 C2 115.16(10)
O2 C2 C1 108.39(10)
O2 C2 H2A 112.5
O2 C2 C3 109.00(10)
C1 C2 H2A 112.5
C1 C2 C3 101.27(9)
C3 C2 H2A 112.5
O3 C3 C2 109.94(9)
O3 C3 H3 113.3
O3 C3 C4 102.88(9)
C2 C3 H3 113.3
C2 C3 C4 103.37(9)
C4 C3 H3 113.3
O1 C4 C3 106.99(9)
O1 C4 H4 110.8
O4 C4 O1 111.56(10)
O4 C4 C3 105.68(9)
O4 C4 H4 110.8
C3 C4 H4 110.8
O5 C5 C1 107.63(10)
O5 C5 H5A 110.2
O5 C5 H5B 110.2
C1 C5 H5A 110.2
C1 C5 H5B 110.2
H5A C5 H5B 108.5
O3 C6 O4 105.65(9)
O3 C6 C7 108.93(10)
O3 C6 C8 110.38(10)
O4 C6 C7 109.06(10)
O4 C6 C8 108.55(10)
C7 C6 C8 113.92(10)
C6 C7 H7A 109.5
C6 C7 H7B 109.5
C6 C7 H7C 109.5
H7A C7 H7B 109.5
H7A C7 H7C 109.5
H7B C7 H7C 109.5
C6 C8 H8A 109.5
C6 C8 H8B 109.5
C6 C8 H8C 109.5
H8A C8 H8B 109.5
H8A C8 H8C 109.5
H8B C8 H8C 109.5
O5 C9 H9A 108.9
O5 C9 H9B 108.9
O5 C9 C10 113.34(11)
H9A C9 H9B 107.7
C10 C9 H9A 108.9
C10 C9 H9B 108.9
C11 C10 C9 120.99(12)
C11 C10 C15 118.54(12)
C15 C10 C9 120.47(12)
C10 C11 H11 119.1
C10 C11 C12 121.76(12)
C12 C11 H11 119.1
C11 C12 H12 120.6
C13 C12 C11 118.81(12)
C13 C12 H12 120.6
O6 C13 C12 124.64(12)
O6 C13 C14 115.13(11)
C12 C13 C14 120.22(12)
C13 C14 H14 120.0
C15 C14 C13 120.03(12)
C15 C14 H14 120.0
C10 C15 H15 119.7
C14 C15 C10 120.62(12)
C14 C15 H15 119.7
O6 C16 H16A 109.5
O6 C16 H16B 109.5
O6 C16 H16C 109.5
H16A C16 H16B 109.5
H16A C16 H16C 109.5
H16B C16 H16C 109.5

loop_
_geom_bond_atom_site_label_1
_geom_bond_atom_site_label_2
_geom_bond_distance
O1 C1 1.4605(14)
O1 C4 1.4228(14)
O2 H2 0.79(2)
O2 C2 1.4154(15)
O3 C3 1.4297(14)
O3 C6 1.4267(14)
O4 C4 1.4047(15)
O4 C6 1.4414(14)
O5 C5 1.4241(15)
O5 C9 1.4333(14)
O6 C13 1.3700(16)
O6 C16 1.4240(17)
C1 H1 1.0000
C1 C2 1.5193(17)
C1 C5 1.5065(16)
C2 H2A 1.0000
C2 C3 1.5258(15)
C3 H3 1.0000
C3 C4 1.5310(16)
C4 H4 1.0000
C5 H5A 0.9900
C5 H5B 0.9900
C6 C7 1.5098(17)
C6 C8 1.5199(16)
C7 H7A 0.9800
C7 H7B 0.9800
C7 H7C 0.9800
C8 H8A 0.9800
C8 H8B 0.9800
C8 H8C 0.9800
C9 H9A 0.9900
C9 H9B 0.9900
C9 C10 1.5137(17)
C10 C11 1.382(2)
C10 C15 1.4000(18)
C11 H11 0.9500
C11 C12 1.3963(19)
C12 H12 0.9500
C12 C13 1.3883(18)
C13 C14 1.3962(19)
C14 H14 0.9500
C14 C15 1.3814(19)
C15 H15 0.9500
C16 H16A 0.9800
C16 H16B 0.9800
C16 H16C 0.9800

loop_
_geom_torsion_atom_site_label_1
_geom_torsion_atom_site_label_2
_geom_torsion_atom_site_label_3
_geom_torsion_atom_site_label_4
_geom_torsion
O1 C1 C2 O2 74.72(10)
O1 C1 C2 C3 -39.86(11)
O1 C1 C5 O5 76.57(12)
O2 C2 C3 O3 170.67(9)
O2 C2 C3 C4 -80.07(12)
O3 C3 C4 O1 97.99(10)
O3 C3 C4 O4 -21.02(11)
O5 C9 C10 C11 122.45(13)
O5 C9 C10 C15 -56.54(16)
O6 C13 C14 C15 -178.90(12)
C1 O1 C4 O4 106.09(10)
C1 O1 C4 C3 -9.04(12)
C1 C2 C3 O3 -75.20(11)
C1 C2 C3 C4 34.07(11)
C2 C1 C5 O5 -167.49(10)
C2 C3 C4 O1 -16.46(12)
C2 C3 C4 O4 -135.47(9)
C3 O3 C6 O4 -24.99(12)
C3 O3 C6 C7 -142.04(10)
C3 O3 C6 C8 92.17(11)
C4 O1 C1 C2 31.12(12)
C4 O1 C1 C5 154.32(10)
C4 O4 C6 O3 10.68(12)
C4 O4 C6 C7 127.64(10)
C4 O4 C6 C8 -107.71(11)
C5 O5 C9 C10 -61.09(14)
C5 C1 C2 O2 -44.64(13)
C5 C1 C2 C3 -159.22(10)
C6 O3 C3 C2 137.81(10)
C6 O3 C3 C4 28.22(11)
C6 O4 C4 O1 -109.42(10)
C6 O4 C4 C3 6.52(12)
C9 O5 C5 C1 -177.01(10)
C9 C10 C11 C12 -177.86(12)
C9 C10 C15 C14 177.90(12)
C10 C11 C12 C13 0.04(19)
C11 C10 C15 C14 -1.11(19)
C11 C12 C13 O6 178.96(12)
C11 C12 C13 C14 -1.30(19)
C12 C13 C14 C15 1.3(2)
C13 C14 C15 C10 -0.1(2)
C15 C10 C11 C12 1.15(19)
C16 O6 C13 C12 -4.75(18)
C16 O6 C13 C14 175.50(12)
